data_4329116
loop_
_publ_author_name
'Jean-Daniel Compain'
'Koji Nakabayashi'
'Shin-ichi Ohkoshi'

_publ_contact_author_address
;
7-3-1 Hongo
Bunkyo-Ku
Tokyo 113-0033
Japan
;
_publ_contact_author_email ohkoshi@chem.s.u-tokyo.ac.jp
_publ_contact_author_fax +81-3-5841-1896
_publ_contact_author_name 'Shin-ichi Ohkoshi'
_publ_contact_author_phone +81-3-5841-4331
_publ_section_title
;
 A Polyoxometalate-Cyanometalate Multilayered Coordination Network
;
_journal_name_full 'Inorganic Chemistry'
_journal_page_first 4897
_journal_page_last 4899
_journal_paper_doi 10.1021/ic300263f
_journal_volume 51
_journal_year 2012
_chemical_formula_sum 'C6 H0 Fe La4 Mo12 N6 O72 P'
_chemical_formula_weight 3101.86
_chemical_name_systematic
;
 ?
;
_space_group_IT_number 59
_symmetry_cell_setting orthorhombic
_symmetry_space_group_name_Hall '-P 2ab 2a'
_symmetry_space_group_name_H-M 'P m m n :2'
_atom_sites_solution_primary direct
_atom_sites_solution_secondary difmap
_audit_creation_method SHELXL-97
_audit_update_record
;
2011-11-10 # Formatted by publCIF
;
_cell_angle_alpha 90.00
_cell_angle_beta 90.00
_cell_angle_gamma 90.00
_cell_formula_units_Z 2
_cell_length_a 15.485(3)
_cell_length_b 17.491(4)
_cell_length_c 12.434(3)
_cell_measurement_temperature 90(2)
_cell_measurement_theta_max 40
_cell_measurement_theta_min 2
_cell_volume 3367.7(13)
_computing_cell_refinement HKL2000
_computing_data_collection 'Rigaku CrystalClear'
_computing_data_reduction HKL2000
_computing_molecular_graphics 'VESTA (Momma & Izumi, 2006)'
_computing_publication_material 'SHELXL-97 (Sheldrick, 1997)'
_computing_structure_refinement 'SHELXL-97 (Sheldrick, 1997)'
_computing_structure_solution 'SHELXS-97 (Sheldrick, 1990)'
_diffrn_ambient_temperature 90(2)
_diffrn_measured_fraction_theta_full 0.983
_diffrn_measured_fraction_theta_max 0.983
_diffrn_measurement_device_type CCD
_diffrn_measurement_method omega
_diffrn_radiation_monochromator Si
_diffrn_radiation_source KEK
_diffrn_radiation_type synchrotron
_diffrn_radiation_wavelength 0.68890
_diffrn_reflns_av_R_equivalents 0.1942
_diffrn_reflns_av_sigmaI/netI 0.1260
_diffrn_reflns_limit_h_max 29
_diffrn_reflns_limit_h_min -28
_diffrn_reflns_limit_k_max 32
_diffrn_reflns_limit_k_min -32
_diffrn_reflns_limit_l_max 22
_diffrn_reflns_limit_l_min -23
_diffrn_reflns_number 103727
_diffrn_reflns_theta_full 40.52
_diffrn_reflns_theta_max 40.52
_diffrn_reflns_theta_min 1.59
_exptl_absorpt_coefficient_mu 4.990
_exptl_absorpt_correction_T_max 0.9518
_exptl_absorpt_correction_T_min 0.7214
_exptl_absorpt_correction_type empirical
_exptl_crystal_colour deep-red
_exptl_crystal_density_diffrn 3.059
_exptl_crystal_description platelet
_exptl_crystal_F_000 2854
_exptl_crystal_size_max 0.07
_exptl_crystal_size_mid 0.04
_exptl_crystal_size_min 0.01
_refine_diff_density_max '4.762  [  0.68 A from LA2 ]'
_refine_diff_density_min '-5.765  [  0.62 A from LA2 ]'
_refine_diff_density_rms 0.442
_refine_ls_extinction_method none
_refine_ls_goodness_of_fit_ref 0.895
_refine_ls_hydrogen_treatment undef
_refine_ls_matrix_type full
_refine_ls_number_parameters 267
_refine_ls_number_reflns 12192
_refine_ls_number_restraints 0
_refine_ls_restrained_S_all 0.895
_refine_ls_R_factor_all 0.1027
_refine_ls_R_factor_gt 0.0549
_refine_ls_shift/su_max 0.001
_refine_ls_shift/su_mean 0.000
_refine_ls_structure_factor_coef Fsqd
_refine_ls_weighting_details 'calc w=1/[\s^2^(Fo^2^)+(0.0477P)^2^+0.0000P] where P=(Fo^2^+2Fc^2^)/3'
_refine_ls_weighting_scheme calc
_refine_ls_wR_factor_gt 0.1191
_refine_ls_wR_factor_ref 0.1318
_reflns_number_gt 7061
_reflns_number_total 12192
_reflns_threshold_expression >2sigma(I)
_cod_data_source_file ic300263f_si_002.cif
_cod_data_source_block pmmn
_cod_original_cell_volume 3367.7(12)
_cod_original_sg_symbol_H-M 'P m m n'
_cod_database_code 4329116

loop_
_symmetry_equiv_pos_as_xyz
'x, y, z'
'-x+1/2, -y+1/2, z'
'-x, y+1/2, -z'
'x+1/2, -y, -z'
'-x, -y, -z'
'x-1/2, y-1/2, -z'
'x, -y-1/2, z'
'-x-1/2, y, z'

loop_
_atom_site_label
_atom_site_type_symbol
_atom_site_fract_x
_atom_site_fract_y
_atom_site_fract_z
_atom_site_U_iso_or_equiv
_atom_site_adp_type
_atom_site_occupancy
_atom_site_symmetry_multiplicity
_atom_site_calc_flag
_atom_site_refinement_flags
La1 La 0.2500 0.459628(19) 0.48165(3) 0.01228(7) Uani 1 2 d S
La2 La 0.48938(2) 0.2500 0.00533(3) 0.01176(7) Uani 1 2 d S
Mo1 Mo 0.35028(3) 0.2500 0.52361(4) 0.00947(8) Uani 1 2 d S
Mo2 Mo 0.36396(2) 0.422969(19) 0.16887(3) 0.00984(6) Uani 1 1 d .
Mo3 Mo 0.44490(2) 0.351446(19) 0.31859(3) 0.00937(6) Uani 1 1 d .
Mo4 Mo 0.2500 0.33801(3) -0.03423(4) 0.00959(9) Uani 1 2 d S
Fe1 Fe 0.7500 0.2500 -0.32223(11) 0.0125(2) Uani 1 4 d S
P1 P 0.2500 0.2500 0.24323(17) 0.0069(3) Uani 1 4 d S
O1 O 0.3328(2) 0.2500 0.3141(3) 0.0078(6) Uani 1 2 d S
O2 O 0.2500 0.3234(2) 0.1712(3) 0.0092(7) Uani 1 2 d S
O3 O 0.33848(19) 0.39857(17) 0.0130(2) 0.0110(5) Uani 1 1 d .
O4 O 0.5126(3) 0.2500 0.3262(4) 0.0116(7) Uani 1 2 d S
O5 O 0.4174(2) 0.32888(16) 0.4742(2) 0.0111(5) Uani 1 1 d .
O6 O 0.2500 0.4802(3) 0.1626(4) 0.0142(8) Uani 1 2 d S
O7 O 0.2500 0.3196(2) 0.5094(4) 0.0110(7) Uani 1 2 d S
O8 O 0.3290(3) 0.2500 -0.0190(4) 0.0110(7) Uani 1 2 d S
O9 O 0.3428(2) 0.41623(16) 0.3230(3) 0.0116(5) Uani 1 1 d .
O10 O 0.43773(19) 0.33276(17) 0.1641(2) 0.0104(5) Uani 1 1 d .
O11 O 0.3684(3) 0.2500 0.6589(4) 0.0144(8) Uani 1 2 d S
O12 O 0.5295(2) 0.41050(18) 0.3346(3) 0.0145(6) Uani 1 1 d .
O13 O 0.4303(2) 0.49815(18) 0.1511(3) 0.0177(6) Uani 1 1 d .
O14 O 0.2500 0.3522(3) -0.1700(4) 0.0138(8) Uani 1 2 d S
O15 O 0.4005(3) 0.5165(2) 0.4817(3) 0.0283(9) Uani 1 1 d .
O16 O 0.2500 0.5876(3) 0.5921(5) 0.0294(13) Uani 1 2 d S
O17 O 0.3413(4) 0.4323(2) 0.6543(4) 0.0442(14) Uani 1 1 d .
O18 O 0.6136(3) 0.2500 0.1477(5) 0.0277(12) Uani 1 2 d S
O19 O 0.5644(3) 0.3805(2) 0.0065(4) 0.0382(11) Uani 1 1 d .
O20 O 0.4500(3) 0.3334(3) -0.1592(4) 0.0480(14) Uani 1 1 d .
C1 C 0.7500 0.3579(4) -0.3300(5) 0.0151(11) Uani 1 2 d S
C2 C 0.6648(4) 0.2500 -0.2100(6) 0.0191(13) Uani 1 2 d S
C3 C 0.6643(5) 0.2500 -0.4324(6) 0.0221(14) Uani 1 2 d S
N1 N 0.7500 0.4254(3) -0.3423(5) 0.0178(10) Uani 1 2 d S
N2 N 0.6187(4) 0.2500 -0.1338(6) 0.0302(15) Uani 1 2 d S
N3 N 0.6131(5) 0.2500 -0.4998(7) 0.0384(19) Uani 1 2 d S
OW1 O 0.4716(3) 0.6239(3) 0.3480(4) 0.0395(11) Uani 1 1 d .
OW2 O 0.2500 0.6133(4) 0.0426(7) 0.051(2) Uani 1 2 d S
OW3 O 0.3742(5) 0.5059(3) 0.8453(5) 0.0621(18) Uani 1 1 d .
OW4 O 0.2500 0.6415(6) 0.8049(8) 0.080(3) Uani 1 2 d S

loop_
_atom_site_aniso_label
_atom_site_aniso_U_11
_atom_site_aniso_U_22
_atom_site_aniso_U_33
_atom_site_aniso_U_23
_atom_site_aniso_U_13
_atom_site_aniso_U_12
La1 0.01766(15) 0.00916(13) 0.01002(15) -0.00082(10) 0.000 0.000
La2 0.00904(12) 0.01663(15) 0.00961(15) 0.000 0.00251(11) 0.000
Mo1 0.01227(19) 0.00928(18) 0.0069(2) 0.000 -0.00106(16) 0.000
Mo2 0.01187(13) 0.00925(13) 0.00840(15) 0.00057(10) -0.00060(11) -0.00206(11)
Mo3 0.00921(13) 0.01093(13) 0.00799(15) 0.00006(10) -0.00136(11) -0.00248(11)
Mo4 0.00896(18) 0.0131(2) 0.0067(2) 0.00083(15) 0.000 0.000
Fe1 0.0098(5) 0.0147(5) 0.0131(6) 0.000 0.000 0.000
P1 0.0055(7) 0.0085(7) 0.0068(8) 0.000 0.000 0.000
O1 0.0063(14) 0.0127(16) 0.0045(16) 0.000 -0.0022(12) 0.000
O2 0.0070(15) 0.0137(17) 0.0067(17) 0.0030(13) 0.000 0.000
O3 0.0113(12) 0.0146(12) 0.0071(13) -0.0010(9) 0.0014(10) -0.0040(10)
O4 0.0095(16) 0.0137(17) 0.012(2) 0.000 -0.0015(15) 0.000
O5 0.0123(12) 0.0118(12) 0.0092(13) -0.0019(10) -0.0017(10) -0.0009(10)
O6 0.0116(17) 0.0185(19) 0.013(2) 0.0049(15) 0.000 0.000
O7 0.0131(17) 0.0086(16) 0.0112(19) 0.0001(13) 0.000 0.000
O8 0.0072(15) 0.0164(18) 0.0094(19) 0.000 0.0017(14) 0.000
O9 0.0137(12) 0.0096(11) 0.0116(14) -0.0007(9) -0.0002(11) 0.0006(10)
O10 0.0110(12) 0.0133(12) 0.0069(13) -0.0003(9) 0.0010(10) 0.0000(10)
O11 0.020(2) 0.0151(18) 0.0076(19) 0.000 -0.0010(16) 0.000
O12 0.0117(12) 0.0182(14) 0.0135(15) 0.0004(11) -0.0012(11) -0.0071(11)
O13 0.0219(15) 0.0135(13) 0.0178(17) 0.0038(11) -0.0027(13) -0.0059(12)
O14 0.0127(18) 0.021(2) 0.0079(19) 0.0007(15) 0.000 0.000
O15 0.0225(17) 0.033(2) 0.030(2) -0.0114(16) -0.0047(16) -0.0038(16)
O16 0.044(3) 0.016(2) 0.029(3) -0.008(2) 0.000 0.000
O17 0.090(4) 0.0218(19) 0.021(2) -0.0004(15) -0.027(2) 0.001(2)
O18 0.013(2) 0.049(3) 0.020(3) 0.000 0.000(2) 0.000
O19 0.051(3) 0.030(2) 0.033(3) 0.0006(18) 0.018(2) -0.018(2)
O20 0.027(2) 0.086(4) 0.031(3) 0.031(3) 0.0100(19) 0.019(2)
C1 0.013(2) 0.021(3) 0.011(3) 0.003(2) 0.000 0.000
C2 0.012(2) 0.019(3) 0.026(4) 0.000 0.002(2) 0.000
C3 0.019(3) 0.026(3) 0.021(4) 0.000 -0.005(3) 0.000
N1 0.021(2) 0.013(2) 0.020(3) 0.0001(19) 0.000 0.000
N2 0.021(3) 0.040(4) 0.029(4) 0.000 0.014(3) 0.000
N3 0.035(4) 0.050(5) 0.031(4) 0.000 -0.023(3) 0.000
OW1 0.036(2) 0.046(3) 0.036(3) -0.002(2) 0.004(2) -0.006(2)
OW2 0.037(4) 0.034(4) 0.082(6) 0.004(4) 0.000 0.000
OW3 0.102(5) 0.051(3) 0.033(3) 0.005(2) 0.010(3) -0.034(3)
OW4 0.120(9) 0.077(7) 0.044(6) 0.009(5) 0.000 0.000

loop_
_atom_type_symbol
_atom_type_description
_atom_type_scat_dispersion_real
_atom_type_scat_dispersion_imag
_atom_type_scat_source
C C 0.0019 0.0015 'International Tables Vol C Tables 4.2.6.8 and 6.1.1.4'
H H 0.0000 0.0000 'International Tables Vol C Tables 4.2.6.8 and 6.1.1.4'
N N 0.0037 0.0031 'International Tables Vol C Tables 4.2.6.8 and 6.1.1.4'
O O 0.0071 0.0057 'International Tables Vol C Tables 4.2.6.8 and 6.1.1.4'
P P 0.0856 0.0891 'International Tables Vol C Tables 4.2.6.8 and 6.1.1.4'
Fe Fe 0.2964 0.8030 'International Tables Vol C Tables 4.2.6.8 and 6.1.1.4'
Mo Mo -2.0047 0.6522 'International Tables Vol C Tables 4.2.6.8 and 6.1.1.4'
La La -0.6270 2.3339 'International Tables Vol C Tables 4.2.6.8 and 6.1.1.4'

loop_
_geom_angle_atom_site_label_1
_geom_angle_atom_site_label_2
_geom_angle_atom_site_label_3
_geom_angle
_geom_angle_site_symmetry_1
_geom_angle_site_symmetry_3
O7 La1 O15 112.87(10) . .
O7 La1 O15 112.87(10) . 8_655
O15 La1 O15 133.78(19) . 8_655
O7 La1 O9 79.27(11) . 8_655
O15 La1 O9 129.33(12) . 8_655
O15 La1 O9 66.40(11) 8_655 8_655
O7 La1 O9 79.27(11) . .
O15 La1 O9 66.40(11) . .
O15 La1 O9 129.33(12) 8_655 .
O9 La1 O9 68.42(14) 8_655 .
O7 La1 O17 72.80(12) . .
O15 La1 O17 64.78(16) . .
O15 La1 O17 124.69(16) 8_655 .
O9 La1 O17 152.07(11) 8_655 .
O9 La1 O17 105.97(15) . .
O7 La1 O17 72.80(12) . 8_655
O15 La1 O17 124.69(16) . 8_655
O15 La1 O17 64.78(16) 8_655 8_655
O9 La1 O17 105.97(15) 8_655 8_655
O9 La1 O17 152.07(11) . 8_655
O17 La1 O17 65.5(3) . 8_655
O7 La1 O16 140.45(17) . .
O15 La1 O16 70.45(10) . .
O15 La1 O16 70.45(10) 8_655 .
O9 La1 O16 131.05(11) 8_655 .
O9 La1 O16 131.05(11) . .
O17 La1 O16 74.13(14) . .
O17 La1 O16 74.13(14) 8_655 .
O7 La1 N1 147.28(16) . 5_665
O15 La1 N1 72.71(11) . 5_665
O15 La1 N1 72.71(11) 8_655 5_665
O9 La1 N1 73.81(12) 8_655 5_665
O9 La1 N1 73.81(12) . 5_665
O17 La1 N1 132.40(14) . 5_665
O17 La1 N1 132.40(14) 8_655 5_665
O16 La1 N1 72.27(19) . 5_665
O8 La2 O19 116.82(13) . .
O8 La2 O19 116.82(13) . 7_565
O19 La2 O19 126.0(2) . 7_565
O8 La2 O10 77.55(11) . .
O19 La2 O10 68.64(12) . .
O19 La2 O10 129.61(13) 7_565 .
O8 La2 O10 77.55(11) . 7_565
O19 La2 O10 129.61(13) . 7_565
O19 La2 O10 68.64(12) 7_565 7_565
O10 La2 O10 68.40(13) . 7_565
O8 La2 O20 70.75(13) . 7_565
O19 La2 O20 127.90(17) . 7_565
O19 La2 O20 66.95(18) 7_565 7_565
O10 La2 O20 148.27(13) . 7_565
O10 La2 O20 102.48(15) 7_565 7_565
O8 La2 O20 70.75(13) . .
O19 La2 O20 66.95(18) . .
O19 La2 O20 127.90(17) 7_565 .
O10 La2 O20 102.48(15) . .
O10 La2 O20 148.27(13) 7_565 .
O20 La2 O20 68.7(3) 7_565 .
O8 La2 O18 144.33(16) . .
O19 La2 O18 70.26(13) . .
O19 La2 O18 70.26(13) 7_565 .
O10 La2 O18 73.12(12) . .
O10 La2 O18 73.12(12) 7_565 .
O20 La2 O18 135.16(14) 7_565 .
O20 La2 O18 135.16(14) . .
O8 La2 N2 132.2(2) . .
O19 La2 N2 70.14(12) . .
O19 La2 N2 70.14(12) 7_565 .
O10 La2 N2 137.40(11) . .
O10 La2 N2 137.40(11) 7_565 .
O20 La2 N2 70.19(17) 7_565 .
O20 La2 N2 70.19(17) . .
O18 La2 N2 83.4(2) . .
O11 Mo1 O5 103.75(14) . 7_565
O11 Mo1 O5 103.75(14) . .
O5 Mo1 O5 97.63(19) 7_565 .
O11 Mo1 O7 102.51(18) . 2
O5 Mo1 O7 87.26(13) 7_565 2
O5 Mo1 O7 151.25(16) . 2
O11 Mo1 O7 102.51(18) . .
O5 Mo1 O7 151.25(16) 7_565 .
O5 Mo1 O7 87.26(13) . .
O7 Mo1 O7 75.79(19) 2 .
O11 Mo1 Mo1 99.46(16) . 2
O5 Mo1 Mo1 124.52(10) 7_565 2
O5 Mo1 Mo1 124.52(10) . 2
O7 Mo1 Mo1 38.36(9) 2 2
O7 Mo1 Mo1 38.36(9) . 2
O13 Mo2 O9 106.20(15) . .
O13 Mo2 O10 105.72(15) . .
O9 Mo2 O10 94.56(12) . .
O13 Mo2 O3 99.10(15) . .
O9 Mo2 O3 153.75(13) . .
O10 Mo2 O3 85.09(12) . .
O13 Mo2 O6 98.06(16) . .
O9 Mo2 O6 85.50(16) . .
O10 Mo2 O6 155.15(14) . .
O3 Mo2 O6 84.12(16) . .
O13 Mo2 O2 169.93(14) . .
O9 Mo2 O2 80.00(13) . .
O10 Mo2 O2 81.31(11) . .
O3 Mo2 O2 74.00(13) . .
O6 Mo2 O2 74.22(13) . .
O13 Mo2 Mo3 100.24(12) . .
O9 Mo2 Mo3 48.68(9) . .
O10 Mo2 Mo3 48.84(9) . .
O3 Mo2 Mo3 133.35(9) . .
O6 Mo2 Mo3 133.79(13) . .
O2 Mo2 Mo3 89.81(8) . .
O12 Mo3 O9 105.80(15) . .
O12 Mo3 O10 105.32(14) . .
O9 Mo3 O10 94.52(13) . .
O12 Mo3 O5 99.84(14) . .
O9 Mo3 O5 85.15(13) . .
O10 Mo3 O5 153.88(12) . .
O12 Mo3 O4 97.29(15) . .
O9 Mo3 O4 155.84(13) . .
O10 Mo3 O4 85.99(15) . .
O5 Mo3 O4 83.98(15) . .
O12 Mo3 O1 170.78(14) . .
O9 Mo3 O1 81.31(11) . .
O10 Mo3 O1 79.54(13) . .
O5 Mo3 O1 74.59(13) . .
O4 Mo3 O1 75.02(12) . .
O12 Mo3 Mo2 99.63(11) . .
O9 Mo3 Mo2 48.73(9) . .
O10 Mo3 Mo2 48.75(9) . .
O5 Mo3 Mo2 133.32(9) . .
O4 Mo3 Mo2 134.42(12) . .
O1 Mo3 Mo2 89.47(8) . .
O14 Mo4 O3 103.51(14) . .
O14 Mo4 O3 103.51(14) . 8_655
O3 Mo4 O3 97.0(2) . 8_655
O14 Mo4 O8 102.02(17) . 2
O3 Mo4 O8 152.20(16) . 2
O3 Mo4 O8 87.51(14) 8_655 2
O14 Mo4 O8 102.02(17) . .
O3 Mo4 O8 87.51(14) . .
O3 Mo4 O8 152.20(16) 8_655 .
O8 Mo4 O8 76.53(19) 2 .
O14 Mo4 Mo4 98.36(15) . 2
O3 Mo4 Mo4 125.39(10) . 2
O3 Mo4 Mo4 125.39(10) 8_655 2
O8 Mo4 Mo4 38.81(9) 2 2
O8 Mo4 Mo4 38.81(9) . 2
C1 Fe1 C1 174.1(4) 2_655 .
C1 Fe1 C3 87.89(15) 2_655 .
C1 Fe1 C3 87.89(15) . .
C1 Fe1 C3 87.89(15) 2_655 2_655
C1 Fe1 C3 87.89(15) . 2_655
C3 Fe1 C3 88.2(5) . 2_655
C1 Fe1 C2 92.14(15) 2_655 .
C1 Fe1 C2 92.14(15) . .
C3 Fe1 C2 92.5(3) . .
C3 Fe1 C2 179.3(3) 2_655 .
C1 Fe1 C2 92.14(15) 2_655 2_655
C1 Fe1 C2 92.14(15) . 2_655
C3 Fe1 C2 179.3(3) . 2_655
C3 Fe1 C2 92.5(3) 2_655 2_655
C2 Fe1 C2 86.7(4) . 2_655
O1 P1 O1 111.0(3) . 2
O1 P1 O2 108.91(11) . 2
O1 P1 O2 108.91(11) 2 2
O1 P1 O2 108.91(11) . .
O1 P1 O2 108.91(11) 2 .
O2 P1 O2 110.2(3) 2 .
P1 O1 Mo3 126.07(12) . .
P1 O1 Mo3 126.07(12) . 7_565
Mo3 O1 Mo3 91.23(13) . 7_565
P1 O2 Mo2 125.65(13) . .
P1 O2 Mo2 125.65(13) . 8_655
Mo2 O2 Mo2 90.75(14) . 8_655
Mo4 O3 Mo2 125.17(16) . .
Mo3 O4 Mo3 118.7(2) 7_565 .
Mo1 O5 Mo3 126.01(16) . .
Mo2 O6 Mo2 120.7(2) 8_655 .
Mo1 O7 Mo1 103.27(18) 2 .
Mo1 O7 La1 128.36(9) 2 .
Mo1 O7 La1 128.36(9) . .
Mo4 O8 Mo4 102.39(19) 2 .
Mo4 O8 La2 128.78(9) 2 .
Mo4 O8 La2 128.78(9) . .
Mo3 O9 Mo2 82.59(12) . .
Mo3 O9 La1 130.64(15) . .
Mo2 O9 La1 146.72(15) . .
Mo2 O10 Mo3 82.41(11) . .
Mo2 O10 La2 131.33(14) . .
Mo3 O10 La2 146.20(15) . .
N1 C1 Fe1 175.6(6) . .
N2 C2 Fe1 173.7(7) . .
N3 C3 Fe1 179.3(8) . .
C1 N1 La1 146.6(5) . 5_665
C2 N2 La2 167.9(6) . .

loop_
_geom_bond_atom_site_label_1
_geom_bond_atom_site_label_2
_geom_bond_distance
_geom_bond_site_symmetry_2
La1 O7 2.474(4) .
La1 O15 2.534(4) .
La1 O15 2.534(4) 8_655
La1 O9 2.556(3) 8_655
La1 O9 2.556(3) .
La1 O17 2.615(4) .
La1 O17 2.615(4) 8_655
La1 O16 2.626(5) .
La1 N1 2.655(6) 5_665
La2 O8 2.502(4) .
La2 O19 2.561(4) .
La2 O19 2.561(4) 7_565
La2 O10 2.576(3) .
La2 O10 2.576(3) 7_565
La2 O20 2.585(5) 7_565
La2 O20 2.585(5) .
La2 O18 2.614(5) .
La2 N2 2.646(6) .
Mo1 O11 1.705(5) .
Mo1 O5 1.833(3) 7_565
Mo1 O5 1.833(3) .
Mo1 O7 1.981(3) 2
Mo1 O7 1.981(3) .
Mo1 Mo1 3.1058(12) 2
Mo2 O13 1.683(3) .
Mo2 O9 1.947(3) .
Mo2 O10 1.949(3) .
Mo2 O3 2.023(3) .
Mo2 O6 2.030(2) .
Mo2 O2 2.479(3) .
Mo2 Mo3 2.5693(6) .
Mo3 O12 1.681(3) .
Mo3 O9 1.946(3) .
Mo3 O10 1.951(3) .
Mo3 O5 2.020(3) .
Mo3 O4 2.063(2) .
Mo3 O1 2.483(3) .
Mo4 O14 1.706(4) .
Mo4 O3 1.829(3) .
Mo4 O3 1.829(3) 8_655
Mo4 O8 1.975(3) 2
Mo4 O8 1.975(3) .
Mo4 Mo4 3.0788(12) 2
Fe1 C1 1.889(7) 2_655
Fe1 C1 1.889(7) .
Fe1 C3 1.907(7) .
Fe1 C3 1.907(7) 2_655
Fe1 C2 1.920(7) .
Fe1 C2 1.920(7) 2_655
P1 O1 1.556(4) .
P1 O1 1.556(4) 2
P1 O2 1.565(4) 2
P1 O2 1.565(4) .
O1 Mo3 2.483(3) 7_565
O2 Mo2 2.479(3) 8_655
O4 Mo3 2.063(2) 7_565
O6 Mo2 2.030(2) 8_655
O7 Mo1 1.981(3) 2
O8 Mo4 1.975(3) 2
C1 N1 1.190(8) .
C2 N2 1.186(10) .
C3 N3 1.154(10) .
N1 La1 2.655(6) 5_665
